data_7231556
loop_
_publ_author_name
'Tsai, Meng-Jung'
'Li, Chih-Yu'
'Wu, Jing-Yun'

_publ_section_title
;
 Luminescent Zn(ii) coordination polymers as efficient fluorescent sensors
 for highly sensitive detection of explosive nitroaromatics
;
_journal_issue 42
_journal_name_full CrystEngComm
_journal_page_first 6762
_journal_paper_doi 10.1039/C8CE01371C
_journal_volume 20
_journal_year 2018
_chemical_formula_sum 'C80 H48 N6 O17 Zn2'
_chemical_formula_weight 1495.98
_space_group_crystal_system monoclinic
_space_group_IT_number 13
_space_group_name_Hall '-P 2yc'
_space_group_name_H-M_alt 'P 1 2/c 1'
_symmetry_space_group_name_Hall '-P 2yc'
_symmetry_space_group_name_H-M 'P 1 2/c 1'
_atom_sites_solution_hydrogens mixed
_audit_creation_method SHELXL-2014/7
_audit_update_record
;
2018-06-23 deposited with the CCDC.
2018-09-24 downloaded from the CCDC.
;
_cell_angle_alpha 90
_cell_angle_beta 93.394(2)
_cell_angle_gamma 90
_cell_formula_units_Z 2
_cell_length_a 22.9944(14)
_cell_length_b 9.5069(6)
_cell_length_c 14.6854(10)
_cell_measurement_reflns_used 9973
_cell_measurement_temperature 150(2)
_cell_measurement_theta_max 26.17
_cell_measurement_theta_min 3.08
_cell_volume 3204.7(4)
_computing_cell_refinement 'Bruker D8 Venture'
_computing_data_collection 'Bruker D8 Venture'
_computing_data_reduction 'Bruker SAINT'
_computing_molecular_graphics 'Bruker SHELXTL'
_computing_publication_material 'Bruker SHELXTL'
_computing_structure_refinement 'SHELXL-2014/7 (Sheldrick, 2014)'
_computing_structure_solution 'Bruker SHELXTL'
_diffrn_ambient_temperature 150(2)
_diffrn_measured_fraction_theta_full 0.996
_diffrn_measured_fraction_theta_max 0.986
_diffrn_measurement_device_type 'Photon 100 CMOS detector'
_diffrn_measurement_method 'phi and omega scans'
_diffrn_radiation_type MoK\a
_diffrn_radiation_wavelength 0.71073
_diffrn_reflns_av_R_equivalents 0.0378
_diffrn_reflns_av_unetI/netI 0.0329
_diffrn_reflns_Laue_measured_fraction_full 0.996
_diffrn_reflns_Laue_measured_fraction_max 0.986
_diffrn_reflns_limit_h_max 28
_diffrn_reflns_limit_h_min -28
_diffrn_reflns_limit_k_max 11
_diffrn_reflns_limit_k_min -11
_diffrn_reflns_limit_l_max 18
_diffrn_reflns_limit_l_min -17
_diffrn_reflns_number 31915
_diffrn_reflns_point_group_measured_fraction_full 0.996
_diffrn_reflns_point_group_measured_fraction_max 0.986
_diffrn_reflns_theta_full 25.242
_diffrn_reflns_theta_max 26.395
_diffrn_reflns_theta_min 3.063
_exptl_absorpt_coefficient_mu 0.833
_exptl_absorpt_correction_type none
_exptl_crystal_colour yellow
_exptl_crystal_density_diffrn 1.550
_exptl_crystal_description prism
_exptl_crystal_F_000 1532
_exptl_crystal_size_max 0.46
_exptl_crystal_size_mid 0.42
_exptl_crystal_size_min 0.25
_refine_diff_density_max 2.429
_refine_diff_density_min -1.304
_refine_diff_density_rms 0.172
_refine_ls_extinction_method none
_refine_ls_goodness_of_fit_ref 1.173
_refine_ls_hydrogen_treatment constr
_refine_ls_matrix_type full
_refine_ls_number_parameters 452
_refine_ls_number_reflns 6471
_refine_ls_number_restraints 25
_refine_ls_restrained_S_all 1.175
_refine_ls_R_factor_all 0.1564
_refine_ls_R_factor_gt 0.1435
_refine_ls_shift/su_max 0.001
_refine_ls_shift/su_mean 0.000
_refine_ls_structure_factor_coef Fsqd
_refine_ls_weighting_details 'w=1/[\s^2^(Fo^2^)+(0.0344P)^2^+69.6310P] where P=(Fo^2^+2Fc^2^)/3'
_refine_ls_weighting_scheme calc
_refine_ls_wR_factor_gt 0.3024
_refine_ls_wR_factor_ref 0.3086
_reflns_Friedel_coverage 0.000
_reflns_number_gt 5621
_reflns_number_total 6471
_reflns_threshold_expression 'I > 2\s(I)'
_cod_data_source_file c8ce01371c2.cif
_cod_data_source_block shelx_CCDC2
_cod_depositor_comments 'Adding full bibliography for 7231554--7231556.cif.'
_cod_database_code 7231556
_shelx_shelxl_version_number 2014/7
_shelx_space_group_comment
;
The symmetry employed for this shelxl refinement is uniquely defined
by the following loop, which should always be used as a source of
symmetry information in preference to the above space-group names.
They are only intended as comments.
;

loop_
_space_group_symop_operation_xyz
'x, y, z'
'-x, y, -z+1/2'
'-x, -y, -z'
'x, -y, z-1/2'

loop_
_atom_site_label
_atom_site_type_symbol
_atom_site_fract_x
_atom_site_fract_y
_atom_site_fract_z
_atom_site_U_iso_or_equiv
_atom_site_adp_type
_atom_site_occupancy
_atom_site_site_symmetry_order
_atom_site_calc_flag
_atom_site_refinement_flags_posn
_atom_site_refinement_flags_adp
_atom_site_refinement_flags_occupancy
C1 C 0.2632(3) 0.7421(7) 0.3418(4) 0.062(3) Uani 1 1 d G U .
C2 C 0.2047(3) 0.7221(9) 0.3147(5) 0.075(4) Uani 1 1 d G U .
H2 H 0.1898 0.6315 0.3083 0.090 Uiso 1 1 calc R U .
C3 C 0.1686(3) 0.8377(8) 0.2973(4) 0.055(3) Uani 1 1 d G U .
H3 H 0.1296 0.8243 0.2793 0.067 Uiso 1 1 calc R U .
C4 C 0.1910(3) 0.9734(7) 0.3070(4) 0.068(3) Uani 1 1 d G U .
C5 C 0.2494(2) 0.9934(5) 0.3340(3) 0.064(3) Uani 1 1 d G U .
C6 C 0.2856(2) 0.8778(6) 0.3514(3) 0.064(3) Uani 1 1 d G U .
C7 C 0.3440(3) 0.8978(7) 0.3784(5) 0.068(3) Uani 1 1 d G U .
C8 C 0.3664(3) 1.0334(8) 0.3881(5) 0.066(3) Uani 1 1 d G U .
H8 H 0.4054 1.0468 0.4061 0.080 Uiso 1 1 calc R U .
C9 C 0.3303(3) 1.1490(8) 0.3707(5) 0.072(4) Uani 1 1 d G U .
H9 H 0.3452 1.2396 0.3771 0.086 Uiso 1 1 calc R U .
C10 C 0.2718(3) 1.1290(7) 0.3436(4) 0.041(2) Uani 1 1 d G U .
H10 H 0.2477 1.2062 0.3320 0.049 Uiso 1 1 calc R U .
C11 C 0.3001(5) 0.6078(18) 0.3647(7) 0.054(4) Uani 1 1 d . . .
C12 C 0.3810(9) 0.7843(14) 0.3938(8) 0.067(5) Uani 1 1 d . . .
C13 C 0.4256(4) 0.4708(10) 0.3370(6) 0.0277(19) Uani 1 1 d . . .
H13 H 0.4175 0.5024 0.2776 0.033 Uiso 1 1 calc R U .
C14 C 0.3980(4) 0.5311(9) 0.4073(7) 0.0279(19) Uani 1 1 d . . .
C15 C 0.4084(4) 0.4852(10) 0.4958(6) 0.0286(19) Uani 1 1 d . . .
H15 H 0.3901 0.5269 0.5437 0.034 Uiso 1 1 calc R U .
C16 C 0.4471(4) 0.3744(11) 0.5106(7) 0.034(2) Uani 1 1 d . . .
H16 H 0.4547 0.3381 0.5689 0.041 Uiso 1 1 calc R U .
C17 C 0.4744(4) 0.3188(11) 0.4369(6) 0.032(2) Uani 1 1 d . . .
H17 H 0.5008 0.2455 0.4470 0.038 Uiso 1 1 calc R U .
C18 C 0.0613(6) 1.2044(14) 0.3230(10) 0.068(5) Uani 1 1 d . . .
H18 H 0.0285 1.2018 0.3570 0.081 Uiso 1 1 calc R U .
C19 C 0.1018(8) 1.101(2) 0.3367(11) 0.109(8) Uani 1 1 d . . .
H19 H 0.0947 1.0258 0.3746 0.131 Uiso 1 1 calc R U .
C20 C 0.1539(6) 1.1100(19) 0.2936(8) 0.079(6) Uani 1 1 d . . .
C21 C 0.1602(5) 1.2218(15) 0.2375(7) 0.052(3) Uani 1 1 d . . .
H21 H 0.1947 1.2322 0.2082 0.063 Uiso 1 1 calc R U .
C22 C 0.1165(4) 1.3205(11) 0.2226(6) 0.032(2) Uani 1 1 d . . .
H22 H 0.1222 1.3958 0.1838 0.038 Uiso 1 1 calc R U .
C23 C 0.6439(4) -0.0589(11) 0.3521(6) 0.033(2) Uani 1 1 d . . .
H23 H 0.6087 -0.0909 0.3255 0.040 Uiso 1 1 calc R U .
C24 C 0.6529(4) 0.0824(11) 0.3656(6) 0.031(2) Uani 1 1 d . . .
C25 C 0.7065(4) 0.1337(11) 0.4044(6) 0.032(2) Uani 1 1 d . . .
H25 H 0.7124 0.2299 0.4115 0.039 Uiso 1 1 calc R U .
C26 C 0.7498(4) 0.0408(11) 0.4315(6) 0.032(2) Uani 1 1 d . . .
H26 H 0.7847 0.0746 0.4581 0.038 Uiso 1 1 calc R U .
C27 C 0.7418(4) -0.1052(11) 0.4197(6) 0.030(2) Uani 1 1 d . . .
C28 C 0.7844(4) -0.2049(11) 0.4488(7) 0.036(2) Uani 1 1 d . . .
H28 H 0.8193 -0.1742 0.4773 0.044 Uiso 1 1 calc R U .
C29 C 0.7755(5) -0.3451(12) 0.4361(7) 0.038(2) Uani 1 1 d . . .
C30 C 0.7229(5) -0.3939(12) 0.3937(7) 0.040(2) Uani 1 1 d . . .
H30 H 0.7174 -0.4899 0.3848 0.048 Uiso 1 1 calc R U .
C31 C 0.6800(4) -0.3023(11) 0.3656(7) 0.035(2) Uani 1 1 d . . .
H31 H 0.6453 -0.3357 0.3379 0.042 Uiso 1 1 calc R U .
C32 C 0.6884(4) -0.1555(10) 0.3788(6) 0.031(2) Uani 1 1 d . . .
C33 C 0.6059(4) 0.1858(12) 0.3361(6) 0.034(2) Uani 1 1 d . . .
C34 C 0.8204(5) -0.4511(14) 0.4701(9) 0.049(3) Uani 1 1 d . . .
C35 C 0.0685(4) 1.9131(11) 0.5454(7) 0.034(2) Uani 1 1 d . . .
H35 H 0.1002 1.9328 0.5856 0.040 Uiso 1 1 calc R U .
C36 C 0.0639(5) 1.7861(10) 0.5019(8) 0.038(2) Uani 1 1 d . . .
H36 H 0.0932 1.7194 0.5114 0.046 Uiso 1 1 calc R U .
C37 C 0.0140(5) 1.7548(10) 0.4414(7) 0.037(2) Uani 1 1 d . . .
C38 C -0.0287(5) 1.8490(11) 0.4275(7) 0.035(2) Uani 1 1 d . . .
H38 H -0.0613 1.8276 0.3896 0.041 Uiso 1 1 calc R U .
C39 C -0.0238(4) 1.9854(9) 0.4722(6) 0.0231(18) Uani 1 1 d . . .
C40 C 0.0129(5) 1.6181(10) 0.3905(8) 0.043(3) Uani 1 1 d . . .
N1 N 0.3569(4) 0.6417(9) 0.3853(6) 0.037(2) Uani 1 1 d . . .
N2 N 0.4642(3) 0.3661(8) 0.3530(5) 0.0285(16) Uani 1 1 d . . .
N3 N 0.0661(3) 1.3092(9) 0.2634(6) 0.0331(18) Uani 1 1 d . . .
O1 O 0.2862(4) 0.4820(14) 0.3626(7) 0.075(3) Uani 1 1 d . . .
O2 O 0.4314(6) 0.7997(11) 0.4130(7) 0.076(3) Uani 1 1 d . . .
O3 O 0.5570(3) 0.1295(8) 0.3031(5) 0.0416(17) Uani 1 1 d . . .
O4 O 0.6141(3) 0.3138(8) 0.3407(5) 0.0436(18) Uani 1 1 d . . .
O5 O 0.8638(4) -0.3941(10) 0.5190(8) 0.076(3) Uani 1 1 d . . .
H5A H 0.8932 -0.4462 0.5176 0.114 Uiso 1 1 d R U .
O6 O 0.8157(4) -0.5764(9) 0.4532(6) 0.055(2) Uani 1 1 d . . .
O7 O -0.0300(4) 1.5910(8) 0.3358(5) 0.049(2) Uani 1 1 d . . .
O8 O 0.0534(5) 1.5377(12) 0.3982(9) 0.110(5) Uani 1 1 d . . .
O9 O 0.5000 0.748(2) 0.2500 0.107(6) Uani 1 2 d S T P
H101 H 0.5124 0.7982 0.2110 0.161 Uiso 1 1 d R U .
Zn1 Zn 0.5000 0.25855(18) 0.2500 0.0318(4) Uani 1 2 d S T P
Zn2 Zn 0.0000 1.45136(15) 0.2500 0.0275(4) Uani 1 2 d S T P

loop_
_atom_site_aniso_label
_atom_site_aniso_U_11
_atom_site_aniso_U_22
_atom_site_aniso_U_33
_atom_site_aniso_U_23
_atom_site_aniso_U_13
_atom_site_aniso_U_12
C1 0.063(6) 0.105(7) 0.019(5) -0.001(6) -0.002(5) 0.016(6)
C2 0.052(6) 0.124(9) 0.049(8) 0.005(8) 0.005(6) 0.038(6)
C3 0.080(7) 0.048(6) 0.040(6) 0.004(5) 0.015(6) 0.017(5)
C4 0.080(7) 0.106(8) 0.022(5) -0.009(6) 0.022(5) -0.026(7)
C5 0.082(7) 0.078(6) 0.034(6) -0.007(6) 0.025(6) -0.007(5)
C6 0.121(8) 0.055(6) 0.019(5) 0.009(5) 0.024(6) 0.015(5)
C7 0.111(8) 0.053(6) 0.043(7) 0.006(6) 0.024(7) 0.017(6)
C8 0.088(8) 0.054(7) 0.058(8) 0.024(6) 0.016(7) 0.020(5)
C9 0.056(7) 0.062(7) 0.098(12) 0.022(8) 0.008(7) 0.006(6)
C10 0.048(5) 0.057(5) 0.019(4) 0.017(4) 0.014(4) 0.008(4)
C11 0.033(6) 0.104(11) 0.026(5) -0.004(6) 0.003(4) 0.023(7)
C12 0.134(14) 0.039(7) 0.029(6) 0.013(5) 0.017(8) 0.043(9)
C13 0.027(4) 0.029(5) 0.027(5) 0.005(4) -0.001(4) 0.002(4)
C14 0.016(4) 0.024(4) 0.042(5) 0.007(4) -0.001(4) 0.003(3)
C15 0.030(5) 0.032(5) 0.024(4) 0.002(4) 0.004(4) 0.001(4)
C16 0.034(5) 0.040(6) 0.028(5) 0.011(4) 0.002(4) 0.009(4)
C17 0.031(5) 0.037(5) 0.027(5) 0.006(4) -0.002(4) 0.008(4)
C18 0.074(9) 0.056(8) 0.078(9) 0.043(7) 0.049(8) 0.036(7)
C19 0.136(15) 0.122(15) 0.080(11) 0.071(11) 0.084(11) 0.094(13)
C20 0.083(10) 0.129(14) 0.026(6) 0.034(7) 0.023(6) 0.077(10)
C21 0.034(6) 0.093(10) 0.030(6) 0.001(6) 0.006(4) 0.033(6)
C22 0.030(5) 0.044(6) 0.022(4) 0.005(4) 0.004(4) 0.010(4)
C23 0.035(5) 0.046(6) 0.019(4) -0.001(4) 0.002(4) -0.001(4)
C24 0.039(5) 0.038(5) 0.018(4) 0.000(4) 0.006(4) 0.008(4)
C25 0.037(5) 0.036(5) 0.024(5) -0.003(4) 0.009(4) 0.004(4)
C26 0.032(5) 0.041(5) 0.023(4) 0.002(4) 0.004(4) 0.004(4)
C27 0.029(5) 0.042(5) 0.019(4) -0.001(4) 0.011(4) 0.000(4)
C28 0.033(5) 0.043(6) 0.034(5) -0.003(4) 0.004(4) 0.000(4)
C29 0.042(6) 0.041(6) 0.032(5) 0.003(4) 0.010(4) 0.011(5)
C30 0.042(6) 0.037(6) 0.041(6) -0.002(5) 0.012(5) 0.004(5)
C31 0.035(5) 0.034(5) 0.037(5) -0.003(4) 0.002(4) -0.003(4)
C32 0.034(5) 0.034(5) 0.027(5) -0.003(4) 0.010(4) 0.002(4)
C33 0.037(5) 0.047(6) 0.020(5) -0.002(4) 0.004(4) 0.012(5)
C34 0.044(6) 0.053(7) 0.051(7) 0.003(6) 0.007(5) 0.014(6)
C35 0.029(5) 0.039(5) 0.032(5) 0.004(4) -0.006(4) 0.005(4)
C36 0.039(6) 0.023(5) 0.053(7) 0.003(4) 0.003(5) 0.012(4)
C37 0.057(7) 0.019(4) 0.036(5) -0.002(4) 0.014(5) 0.004(4)
C38 0.042(6) 0.034(5) 0.028(5) -0.001(4) 0.006(4) 0.000(4)
C39 0.022(4) 0.028(4) 0.019(4) 0.007(3) -0.002(3) 0.001(3)
C40 0.063(7) 0.022(5) 0.043(6) -0.007(4) 0.004(5) 0.001(5)
N1 0.040(5) 0.033(4) 0.037(5) 0.009(4) 0.001(4) 0.019(4)
N2 0.028(4) 0.026(4) 0.031(4) 0.006(3) 0.004(3) 0.003(3)
N3 0.034(4) 0.032(4) 0.034(4) 0.008(4) 0.012(3) 0.009(4)
O1 0.028(4) 0.121(10) 0.077(7) -0.017(7) -0.003(4) -0.012(5)
O2 0.115(9) 0.048(6) 0.064(7) 0.010(5) -0.004(6) -0.023(6)
O3 0.036(4) 0.046(4) 0.043(4) 0.002(3) 0.002(3) 0.007(3)
O4 0.053(5) 0.037(4) 0.040(4) -0.010(3) -0.006(3) 0.013(4)
O5 0.056(6) 0.046(5) 0.124(9) 0.001(6) -0.016(6) 0.016(5)
O6 0.062(5) 0.048(5) 0.056(5) -0.011(4) 0.008(4) 0.020(4)
O7 0.060(5) 0.042(4) 0.046(5) -0.013(4) 0.006(4) -0.004(4)
O8 0.109(9) 0.068(7) 0.145(11) -0.065(7) -0.058(8) 0.055(7)
O9 0.120(15) 0.105(14) 0.103(14) 0.000 0.049(12) 0.000
Zn1 0.0251(8) 0.0360(9) 0.0341(9) 0.000 0.0018(6) 0.000
Zn2 0.0257(8) 0.0134(6) 0.0432(9) 0.000 0.0013(6) 0.000

loop_
_atom_type_symbol
_atom_type_description
_atom_type_scat_dispersion_real
_atom_type_scat_dispersion_imag
_atom_type_scat_source
C C 0.0033 0.0016 'International Tables Vol C Tables 4.2.6.8 and 6.1.1.4'
H H 0.0000 0.0000 'International Tables Vol C Tables 4.2.6.8 and 6.1.1.4'
N N 0.0061 0.0033 'International Tables Vol C Tables 4.2.6.8 and 6.1.1.4'
O O 0.0106 0.0060 'International Tables Vol C Tables 4.2.6.8 and 6.1.1.4'
Zn Zn 0.2839 1.4301 'International Tables Vol C Tables 4.2.6.8 and 6.1.1.4'

loop_
_geom_angle_atom_site_label_1
_geom_angle_atom_site_label_2
_geom_angle_atom_site_label_3
_geom_angle
_geom_angle_site_symmetry_1
_geom_angle_site_symmetry_3
C2 C1 C6 120.0 . .
C2 C1 C11 117.0(7) . .
C6 C1 C11 122.9(7) . .
C3 C2 C1 120.0 . .
C3 C2 H2 120.0 . .
C1 C2 H2 120.0 . .
C2 C3 C4 120.0 . .
C2 C3 H3 120.0 . .
C4 C3 H3 120.0 . .
C3 C4 C5 120.0 . .
C3 C4 C20 124.3(8) . .
C5 C4 C20 115.6(8) . .
C6 C5 C4 120.0 . .
C6 C5 C10 120.0 . .
C4 C5 C10 120.0 . .
C7 C6 C5 120.0 . .
C7 C6 C1 120.0 . .
C5 C6 C1 120.0 . .
C12 C7 C8 119.1(9) . .
C12 C7 C6 120.9(9) . .
C8 C7 C6 120.0 . .
C7 C8 C9 120.0 . .
C7 C8 H8 120.0 . .
C9 C8 H8 120.0 . .
C10 C9 C8 120.0 . .
C10 C9 H9 120.0 . .
C8 C9 H9 120.0 . .
C9 C10 C5 120.0 . .
C9 C10 H10 120.0 . .
C5 C10 H10 120.0 . .
O1 C11 N1 118.5(11) . .
O1 C11 C1 130.5(11) . .
N1 C11 C1 110.9(12) . .
O2 C12 C7 121.7(15) . .
O2 C12 N1 119.5(11) . .
C7 C12 N1 118.8(15) . .
N2 C13 C14 120.5(8) . .
N2 C13 H13 119.7 . .
C14 C13 H13 119.7 . .
C13 C14 C15 121.2(8) . .
C13 C14 N1 117.6(8) . .
C15 C14 N1 121.2(9) . .
C14 C15 C16 117.4(8) . .
C14 C15 H15 121.3 . .
C16 C15 H15 121.3 . .
C17 C16 C15 118.8(9) . .
C17 C16 H16 120.6 . .
C15 C16 H16 120.6 . .
N2 C17 C16 122.4(9) . .
N2 C17 H17 118.8 . .
C16 C17 H17 118.8 . .
N3 C18 C19 123.6(11) . .
N3 C18 H18 118.2 . .
C19 C18 H18 118.2 . .
C18 C19 C20 119.5(13) . .
C18 C19 H19 120.2 . .
C20 C19 H19 120.2 . .
C21 C20 C19 116.5(11) . .
C21 C20 C4 130.7(10) . .
C19 C20 C4 111.9(12) . .
C20 C21 C22 121.7(10) . .
C20 C21 H21 119.2 . .
C22 C21 H21 119.2 . .
N3 C22 C21 121.0(10) . .
N3 C22 H22 119.5 . .
C21 C22 H22 119.5 . .
C24 C23 C32 119.8(9) . .
C24 C23 H23 120.1 . .
C32 C23 H23 120.1 . .
C23 C24 C25 121.1(9) . .
C23 C24 C33 119.8(9) . .
C25 C24 C33 119.0(9) . .
C26 C25 C24 119.7(10) . .
C26 C25 H25 120.2 . .
C24 C25 H25 120.2 . .
C25 C26 C27 120.8(9) . .
C25 C26 H26 119.6 . .
C27 C26 H26 119.6 . .
C26 C27 C28 122.8(9) . .
C26 C27 C32 119.1(9) . .
C28 C27 C32 118.0(9) . .
C29 C28 C27 121.4(10) . .
C29 C28 H28 119.3 . .
C27 C28 H28 119.3 . .
C28 C29 C30 120.2(10) . .
C28 C29 C34 121.0(11) . .
C30 C29 C34 118.7(10) . .
C31 C30 C29 120.8(10) . .
C31 C30 H30 119.6 . .
C29 C30 H30 119.6 . .
C30 C31 C32 119.8(10) . .
C30 C31 H31 120.1 . .
C32 C31 H31 120.1 . .
C23 C32 C27 119.5(9) . .
C23 C32 C31 120.8(9) . .
C27 C32 C31 119.8(9) . .
O4 C33 O3 123.3(9) . .
O4 C33 C24 121.5(10) . .
O3 C33 C24 115.2(9) . .
O6 C34 O5 124.7(11) . .
O6 C34 C29 122.4(12) . .
O5 C34 C29 112.9(11) . .
C36 C35 C39 118.6(9) . 3_596
C36 C35 H35 120.7 . .
C39 C35 H35 120.7 3_596 .
C35 C36 C37 120.5(9) . .
C35 C36 H36 119.7 . .
C37 C36 H36 119.7 . .
C38 C37 C36 120.4(9) . .
C38 C37 C40 121.0(10) . .
C36 C37 C40 118.4(9) . .
C37 C38 C39 119.5(9) . .
C37 C38 H38 120.2 . .
C39 C38 H38 120.2 . .
C39 C39 C35 121.3(11) 3_596 3_596
C39 C39 C38 119.5(10) 3_596 .
C35 C39 C38 119.1(8) 3_596 .
O8 C40 O7 120.1(10) . .
O8 C40 C37 120.9(11) . .
O7 C40 C37 118.9(10) . .
C11 N1 C14 119.1(10) . .
C11 N1 C12 126.2(11) . .
C14 N1 C12 114.6(9) . .
C17 N2 C13 119.6(8) . .
C17 N2 Zn1 117.7(6) . .
C13 N2 Zn1 122.2(6) . .
C18 N3 C22 117.3(9) . .
C18 N3 Zn2 118.0(7) . .
C22 N3 Zn2 124.4(7) . .
C33 O3 Zn1 116.0(7) . .
C34 O5 H5A 109.2 . .
C40 O7 Zn2 104.6(7) . .
O3 Zn1 O3 100.9(5) 2_655 .
O3 Zn1 N2 108.3(3) 2_655 2_655
O3 Zn1 N2 108.9(3) . 2_655
O3 Zn1 N2 108.9(3) 2_655 .
O3 Zn1 N2 108.3(3) . .
N2 Zn1 N2 119.8(4) 2_655 .
O7 Zn2 O7 96.0(5) . 2
O7 Zn2 N3 102.7(3) . 2
O7 Zn2 N3 132.0(3) 2 2
O7 Zn2 N3 132.0(3) . .
O7 Zn2 N3 102.7(3) 2 .
N3 Zn2 N3 96.7(5) 2 .

loop_
_geom_bond_atom_site_label_1
_geom_bond_atom_site_label_2
_geom_bond_distance
_geom_bond_site_symmetry_2
C1 C2 1.392(4) .
C1 C6 1.392(4) .
C1 C11 1.559(15) .
C2 C3 1.392(4) .
C2 H2 0.9300 .
C3 C4 1.392(4) .
C3 H3 0.9300 .
C4 C5 1.392(4) .
C4 C20 1.559(14) .
C5 C6 1.392(4) .
C5 C10 1.392(4) .
C6 C7 1.392(4) .
C7 C12 1.383(14) .
C7 C8 1.392(4) .
C8 C9 1.392(4) .
C8 H8 0.9300 .
C9 C10 1.392(3) .
C9 H9 0.9300 .
C10 H10 0.9300 .
C11 O1 1.238(18) .
C11 N1 1.360(15) .
C12 O2 1.187(19) .
C12 N1 1.467(19) .
C13 N2 1.345(11) .
C13 C14 1.369(13) .
C13 H13 0.9300 .
C14 C15 1.377(13) .
C14 N1 1.439(11) .
C15 C16 1.389(13) .
C15 H15 0.9300 .
C16 C17 1.387(13) .
C16 H16 0.9300 .
C17 N2 1.320(12) .
C17 H17 0.9300 .
C18 N3 1.335(13) .
C18 C19 1.358(17) .
C18 H18 0.9300 .
C19 C20 1.391(19) .
C19 H19 0.9300 .
C20 C21 1.358(19) .
C21 C22 1.382(14) .
C21 H21 0.9300 .
C22 N3 1.341(12) .
C22 H22 0.9300 .
C23 C24 1.371(14) .
C23 C32 1.412(14) .
C23 H23 0.9300 .
C24 C25 1.413(14) .
C24 C33 1.506(13) .
C25 C26 1.371(13) .
C25 H25 0.9300 .
C26 C27 1.409(14) .
C26 H26 0.9300 .
C27 C28 1.411(14) .
C27 C32 1.420(13) .
C28 C29 1.360(15) .
C28 H28 0.9300 .
C29 C30 1.405(15) .
C29 C34 1.506(15) .
C30 C31 1.362(14) .
C30 H30 0.9300 .
C31 C32 1.420(14) .
C31 H31 0.9300 .
C33 O4 1.233(13) .
C33 O3 1.311(12) .
C34 O6 1.220(15) .
C34 O5 1.313(15) .
C35 C36 1.367(14) .
C35 C39 1.422(13) 3_596
C35 H35 0.9300 .
C36 C37 1.440(15) .
C36 H36 0.9300 .
C37 C38 1.336(14) .
C37 C40 1.498(13) .
C38 C39 1.454(13) .
C38 H38 0.9300 .
C39 C39 1.356(16) 3_596
C39 C35 1.422(13) 3_596
C40 O8 1.205(14) .
C40 O7 1.262(13) .
N2 Zn1 2.039(8) .
N3 Zn2 2.034(8) .
O3 Zn1 1.926(7) .
O5 H5A 0.8400 .
O7 Zn2 1.982(8) .
O9 H101 0.8096 .
Zn1 O3 1.926(7) 2_655
Zn1 N2 2.039(8) 2_655
Zn2 O7 1.982(8) 2
Zn2 N3 2.034(8) 2

loop_
_geom_torsion_atom_site_label_1
_geom_torsion_atom_site_label_2
_geom_torsion_atom_site_label_3
_geom_torsion_atom_site_label_4
_geom_torsion
_geom_torsion_site_symmetry_1
_geom_torsion_site_symmetry_4
C6 C1 C2 C3 0.0 . .
C11 C1 C2 C3 177.0(6) . .
C1 C2 C3 C4 0.0 . .
C2 C3 C4 C5 0.0 . .
C2 C3 C4 C20 -177.1(7) . .
C3 C4 C5 C6 0.0 . .
C20 C4 C5 C6 177.3(6) . .
C3 C4 C5 C10 180.0 . .
C20 C4 C5 C10 -2.7(6) . .
C4 C5 C6 C7 180.0 . .
C10 C5 C6 C7 0.0 . .
C4 C5 C6 C1 0.0 . .
C10 C5 C6 C1 180.0 . .
C2 C1 C6 C7 180.0 . .
C11 C1 C6 C7 3.1(7) . .
C2 C1 C6 C5 0.0 . .
C11 C1 C6 C5 -176.9(7) . .
C5 C6 C7 C12 -178.3(8) . .
C1 C6 C7 C12 1.7(8) . .
C5 C6 C7 C8 0.0 . .
C1 C6 C7 C8 180.0 . .
C12 C7 C8 C9 178.4(8) . .
C6 C7 C8 C9 0.0 . .
C7 C8 C9 C10 0.0 . .
C8 C9 C10 C5 0.0 . .
C6 C5 C10 C9 0.0 . .
C4 C5 C10 C9 180.0 . .
C2 C1 C11 O1 0.3(15) . .
C6 C1 C11 O1 177.3(11) . .
C2 C1 C11 N1 176.8(6) . .
C6 C1 C11 N1 -6.3(11) . .
C8 C7 C12 O2 -1.7(15) . .
C6 C7 C12 O2 176.7(10) . .
C8 C7 C12 N1 178.8(7) . .
C6 C7 C12 N1 -2.8(13) . .
N2 C13 C14 C15 -0.9(14) . .
N2 C13 C14 N1 -179.5(8) . .
C13 C14 C15 C16 -0.9(14) . .
N1 C14 C15 C16 177.6(9) . .
C14 C15 C16 C17 1.8(14) . .
C15 C16 C17 N2 -1.0(15) . .
N3 C18 C19 C20 6(3) . .
C18 C19 C20 C21 -2(3) . .
C18 C19 C20 C4 -172.2(16) . .
C3 C4 C20 C21 -123.6(16) . .
C5 C4 C20 C21 59.2(18) . .
C3 C4 C20 C19 45.1(16) . .
C5 C4 C20 C19 -132.1(14) . .
C19 C20 C21 C22 -1(2) . .
C4 C20 C21 C22 167.2(13) . .
C20 C21 C22 N3 -0.1(19) . .
C32 C23 C24 C25 1.2(14) . .
C32 C23 C24 C33 179.2(8) . .
C23 C24 C25 C26 -1.9(14) . .
C33 C24 C25 C26 -180.0(8) . .
C24 C25 C26 C27 1.2(14) . .
C25 C26 C27 C28 -178.2(9) . .
C25 C26 C27 C32 0.2(13) . .
C26 C27 C28 C29 -179.8(9) . .
C32 C27 C28 C29 1.8(14) . .
C27 C28 C29 C30 -0.4(15) . .
C27 C28 C29 C34 -178.0(9) . .
C28 C29 C30 C31 -0.6(16) . .
C34 C29 C30 C31 177.0(10) . .
C29 C30 C31 C32 0.3(15) . .
C24 C23 C32 C27 0.3(13) . .
C24 C23 C32 C31 179.9(9) . .
C26 C27 C32 C23 -1.0(13) . .
C28 C27 C32 C23 177.5(8) . .
C26 C27 C32 C31 179.4(9) . .
C28 C27 C32 C31 -2.1(13) . .
C30 C31 C32 C23 -178.5(9) . .
C30 C31 C32 C27 1.1(14) . .
C23 C24 C33 O4 -174.3(9) . .
C25 C24 C33 O4 3.8(14) . .
C23 C24 C33 O3 3.7(13) . .
C25 C24 C33 O3 -178.2(8) . .
C28 C29 C34 O6 -173.9(11) . .
C30 C29 C34 O6 8.5(17) . .
C28 C29 C34 O5 6.3(16) . .
C30 C29 C34 O5 -171.3(10) . .
C39 C35 C36 C37 -1.6(15) 3_596 .
C35 C36 C37 C38 -0.6(16) . .
C35 C36 C37 C40 175.9(10) . .
C36 C37 C38 C39 1.6(15) . .
C40 C37 C38 C39 -174.8(9) . .
C37 C38 C39 C39 -0.4(16) . 3_596
C37 C38 C39 C35 177.9(9) . 3_596
C38 C37 C40 O8 174.7(13) . .
C36 C37 C40 O8 -1.8(18) . .
C38 C37 C40 O7 -2.0(16) . .
C36 C37 C40 O7 -178.5(10) . .
O1 C11 N1 C14 -2.4(16) . .
C1 C11 N1 C14 -179.3(8) . .
O1 C11 N1 C12 -177.8(11) . .
C1 C11 N1 C12 5.3(14) . .
C13 C14 N1 C11 89.1(11) . .
C15 C14 N1 C11 -89.5(12) . .
C13 C14 N1 C12 -94.9(11) . .
C15 C14 N1 C12 86.5(11) . .
O2 C12 N1 C11 179.3(12) . .
C7 C12 N1 C11 -1.2(16) . .
O2 C12 N1 C14 3.6(16) . .
C7 C12 N1 C14 -176.8(9) . .
C16 C17 N2 C13 -0.9(15) . .
C16 C17 N2 Zn1 -172.8(8) . .
C14 C13 N2 C17 1.8(14) . .
C14 C13 N2 Zn1 173.4(7) . .
C19 C18 N3 C22 -7(2) . .
C19 C18 N3 Zn2 178.5(16) . .
C21 C22 N3 C18 4.2(17) . .
C21 C22 N3 Zn2 177.8(8) . .
O4 C33 O3 Zn1 5.9(13) . .
C24 C33 O3 Zn1 -172.0(6) . .
O8 C40 O7 Zn2 -19.8(15) . .
C37 C40 O7 Zn2 156.9(8) . .
